data_7020798
loop_
_publ_author_name
'Beck, Robert'
'Shoshani, Manar'
'Krasinkiewicz, Jonathan'
'Hatnean, Jillian A.'
'Johnson, Samuel A.'

_publ_section_title
;
 Synthesis and chemistry of bis(triisopropylphosphine) nickel(i) and
 nickel(0) precursors.
;
_journal_issue 5
_journal_name_full 'Dalton transactions (Cambridge, England : 2003)'
_journal_page_first 1461
_journal_page_last 1475
_journal_paper_doi 10.1039/c2dt32008h
_journal_volume 42
_journal_year 2013
_chemical_formula_moiety 'C18 H43 Cl Ni P2'
_chemical_formula_sum 'C18 H43 Cl Ni P2'
_chemical_formula_weight 415.62
_chemical_name_systematic
;
?
;
_space_group_crystal_system monoclinic
_space_group_IT_number 14
_space_group_name_Hall '-P 2ybc'
_space_group_name_H-M_alt 'P 1 21/c 1'
_symmetry_space_group_name_Hall '-P 2ybc'
_symmetry_space_group_name_H-M 'P 1 21/c 1'
_atom_sites_solution_hydrogens geom
_atom_sites_solution_primary direct
_atom_sites_solution_secondary difmap
_audit_creation_date 2011-05-30
_audit_creation_method
;
Olex2 1.1
(compiled 2011.02.15 svn.r1672, GUI svn.r3494)
;
_cell_angle_alpha 90.00
_cell_angle_beta 93.85(3)
_cell_angle_gamma 90.00
_cell_formula_units_Z 4
_cell_length_a 16.264(3)
_cell_length_b 8.9520(18)
_cell_length_c 15.834(3)
_cell_measurement_reflns_used 6028
_cell_measurement_temperature 173.15
_cell_measurement_theta_max 28.08
_cell_measurement_theta_min 2.18
_cell_volume 2300.2(8)
_computing_molecular_graphics
;
O. V. Dolomanov, L. J. Bourhis, R. J. Gildea, J. A. K. Howard and H. Puschmann,
OLEX2: a complete structure solution, refinement and analysis program.
J. Appl. Cryst. (2009). 42, 339-341.
;
_computing_publication_material
;
O. V. Dolomanov, L. J. Bourhis, R. J. Gildea, J. A. K. Howard and H. Puschmann,
OLEX2: a complete structure solution, refinement and analysis program.
J. Appl. Cryst. (2009). 42, 339-341.
;
_computing_structure_refinement 'SHELXL-97 (Sheldrick, 2008)'
_computing_structure_solution 'SHELXS-97 (Sheldrick, 2008)'
_diffrn_ambient_temperature 173.15
_diffrn_measured_fraction_theta_full 1.000
_diffrn_measured_fraction_theta_max 1.000
_diffrn_measurement_device_type 'Bruker APEX-II CCD'
_diffrn_measurement_method '\w scans'
_diffrn_radiation_monochromator graphite
_diffrn_radiation_type MoK\a
_diffrn_radiation_wavelength 0.71073
_diffrn_reflns_av_R_equivalents 0.0334
_diffrn_reflns_av_unetI/netI 0.0247
_diffrn_reflns_limit_h_max 20
_diffrn_reflns_limit_h_min -20
_diffrn_reflns_limit_k_max 11
_diffrn_reflns_limit_k_min -11
_diffrn_reflns_limit_l_max 19
_diffrn_reflns_limit_l_min -19
_diffrn_reflns_number 23069
_diffrn_reflns_theta_full 26.02
_diffrn_reflns_theta_max 26.02
_diffrn_reflns_theta_min 1.25
_diffrn_source 'fine-focus sealed tube'
_diffrn_standards_number 0
_exptl_absorpt_coefficient_mu 1.096
_exptl_absorpt_correction_T_max 0.8025
_exptl_absorpt_correction_T_min 0.6501
_exptl_absorpt_correction_type multi-scan
_exptl_absorpt_process_details 'SADABS, BRUKER 2003'
_exptl_crystal_colour orange
_exptl_crystal_colour_primary orange
_exptl_crystal_density_diffrn 1.200
_exptl_crystal_density_method 'not measured'
_exptl_crystal_description bloc
_exptl_crystal_F_000 904
_exptl_crystal_size_max 0.43
_exptl_crystal_size_mid 0.23
_exptl_crystal_size_min 0.21
_refine_diff_density_max 0.778
_refine_diff_density_min -0.631
_refine_diff_density_rms 0.063
_refine_ls_extinction_method none
_refine_ls_goodness_of_fit_ref 1.060
_refine_ls_hydrogen_treatment mixed
_refine_ls_matrix_type full
_refine_ls_number_parameters 215
_refine_ls_number_reflns 4517
_refine_ls_number_restraints 0
_refine_ls_restrained_S_all 1.060
_refine_ls_R_factor_all 0.0391
_refine_ls_R_factor_gt 0.0337
_refine_ls_shift/su_max 0.000
_refine_ls_shift/su_mean 0.000
_refine_ls_structure_factor_coef Fsqd
_refine_ls_weighting_details 'calc w=1/[\s^2^(Fo^2^)+(0.0395P)^2^+1.5479P] where P=(Fo^2^+2Fc^2^)/3'
_refine_ls_weighting_scheme calc
_refine_ls_wR_factor_gt 0.0807
_refine_ls_wR_factor_ref 0.0858
_reflns_number_gt 4045
_reflns_number_total 4517
_reflns_threshold_expression >2sigma(I)
_cod_data_source_file c2dt32008h.txt
_cod_data_source_block rbl2_4
_cod_database_code 7020798

loop_
_space_group_symop_id
_space_group_symop_operation_xyz
1 'x, y, z'
2 '-x, y+1/2, -z+1/2'
3 '-x, -y, -z'
4 'x, -y-1/2, z-1/2'

loop_
_atom_site_label
_atom_site_type_symbol
_atom_site_fract_x
_atom_site_fract_y
_atom_site_fract_z
_atom_site_U_iso_or_equiv
_atom_site_adp_type
_atom_site_occupancy
_atom_site_symmetry_multiplicity
_atom_site_calc_flag
_atom_site_refinement_flags
Ni1 Ni 0.247616(15) 0.02665(3) 0.486835(16) 0.02410(9) Uani 1 1 d .
H1 H 0.2495(15) -0.079(3) 0.5389(17) 0.054(8) Uiso 1 1 d .
Cl1 Cl 0.24618(5) 0.20988(7) 0.39356(4) 0.0593(2) Uani 1 1 d .
P1 P 0.19319(3) -0.14848(6) 0.40486(3) 0.02458(13) Uani 1 1 d .
P2 P 0.30529(3) 0.14735(6) 0.59524(3) 0.02349(13) Uani 1 1 d .
C1 C 0.42861(16) -0.0672(3) 0.63001(17) 0.0479(6) Uani 1 1 d .
H1A H 0.4033 -0.1094 0.5774 0.072 Uiso 1 1 calc R
H1B H 0.4476 -0.1483 0.6680 0.072 Uiso 1 1 calc R
H1C H 0.4756 -0.0045 0.6172 0.072 Uiso 1 1 calc R
C2 C 0.36519(13) 0.0275(3) 0.67275(14) 0.0322(5) Uani 1 1 d .
H2 H 0.3247 -0.0449 0.6942 0.039 Uiso 1 1 calc R
C3 C 0.40474(17) 0.1049(3) 0.75101(16) 0.0505(7) Uani 1 1 d .
H3A H 0.4500 0.1687 0.7347 0.076 Uiso 1 1 calc R
H3B H 0.4262 0.0295 0.7916 0.076 Uiso 1 1 calc R
H3C H 0.3634 0.1662 0.7771 0.076 Uiso 1 1 calc R
C4 C 0.17145(14) 0.1164(3) 0.69580(16) 0.0424(6) Uani 1 1 d .
H4A H 0.1438 0.0573 0.6502 0.064 Uiso 1 1 calc R
H4B H 0.1301 0.1663 0.7281 0.064 Uiso 1 1 calc R
H4C H 0.2052 0.0504 0.7334 0.064 Uiso 1 1 calc R
C5 C 0.22638(13) 0.2333(2) 0.65799(13) 0.0294(4) Uani 1 1 d .
H5 H 0.2550 0.2908 0.7055 0.035 Uiso 1 1 calc R
C6 C 0.17380(16) 0.3420(3) 0.60302(16) 0.0490(7) Uani 1 1 d .
H6A H 0.2082 0.4251 0.5858 0.074 Uiso 1 1 calc R
H6B H 0.1292 0.3808 0.6354 0.074 Uiso 1 1 calc R
H6C H 0.1503 0.2899 0.5526 0.074 Uiso 1 1 calc R
C7 C 0.44182(17) 0.2580(4) 0.5157(2) 0.0637(9) Uani 1 1 d .
H7A H 0.4831 0.2105 0.5548 0.096 Uiso 1 1 calc R
H7B H 0.4662 0.3450 0.4894 0.096 Uiso 1 1 calc R
H7C H 0.4231 0.1864 0.4717 0.096 Uiso 1 1 calc R
C8 C 0.36846(13) 0.3079(3) 0.56435(14) 0.0339(5) Uani 1 1 d .
H8 H 0.3321 0.3643 0.5220 0.041 Uiso 1 1 calc R
C9 C 0.3941(2) 0.4222(4) 0.63193(19) 0.0687(10) Uani 1 1 d .
H9A H 0.3457 0.4539 0.6609 0.103 Uiso 1 1 calc R
H9B H 0.4187 0.5090 0.6055 0.103 Uiso 1 1 calc R
H9C H 0.4347 0.3774 0.6730 0.103 Uiso 1 1 calc R
C10 C 0.05842(15) -0.1969(3) 0.50357(16) 0.0442(6) Uani 1 1 d .
H10A H 0.0822 -0.1102 0.5341 0.066 Uiso 1 1 calc R
H10B H 0.0340 -0.2646 0.5436 0.066 Uiso 1 1 calc R
H10C H 0.0157 -0.1633 0.4612 0.066 Uiso 1 1 calc R
C11 C 0.12592(13) -0.2788(2) 0.45955(14) 0.0321(5) Uani 1 1 d .
H11 H 0.1622 -0.3235 0.5064 0.039 Uiso 1 1 calc R
C12 C 0.09083(17) -0.4121(3) 0.40837(17) 0.0495(7) Uani 1 1 d .
H12A H 0.0487 -0.3771 0.3658 0.074 Uiso 1 1 calc R
H12B H 0.0662 -0.4831 0.4464 0.074 Uiso 1 1 calc R
H12C H 0.1352 -0.4615 0.3801 0.074 Uiso 1 1 calc R
C13 C 0.06335(16) 0.0103(4) 0.3227(2) 0.0672(10) Uani 1 1 d .
H13A H 0.0190 -0.0582 0.3360 0.101 Uiso 1 1 calc R
H13B H 0.0458 0.0694 0.2726 0.101 Uiso 1 1 calc R
H13C H 0.0759 0.0773 0.3709 0.101 Uiso 1 1 calc R
C14 C 0.13977(14) -0.0789(3) 0.30518(13) 0.0355(5) Uani 1 1 d .
H14 H 0.1785 -0.0046 0.2824 0.043 Uiso 1 1 calc R
C15 C 0.1227(3) -0.1924(3) 0.23349(18) 0.0776(11) Uani 1 1 d .
H15A H 0.1735 -0.2466 0.2236 0.116 Uiso 1 1 calc R
H15B H 0.1032 -0.1399 0.1817 0.116 Uiso 1 1 calc R
H15C H 0.0805 -0.2633 0.2494 0.116 Uiso 1 1 calc R
C16 C 0.33688(18) -0.1754(3) 0.3224(2) 0.0601(8) Uani 1 1 d .
H16A H 0.3088 -0.1274 0.2728 0.090 Uiso 1 1 calc R
H16B H 0.3811 -0.2397 0.3041 0.090 Uiso 1 1 calc R
H16C H 0.3603 -0.0987 0.3611 0.090 Uiso 1 1 calc R
C17 C 0.27523(14) -0.2696(2) 0.36768(14) 0.0341(5) Uani 1 1 d .
H17 H 0.2493 -0.3425 0.3261 0.041 Uiso 1 1 calc R
C18 C 0.31889(17) -0.3572(3) 0.43938(18) 0.0502(7) Uani 1 1 d .
H18A H 0.3410 -0.2879 0.4831 0.075 Uiso 1 1 calc R
H18B H 0.3641 -0.4149 0.4176 0.075 Uiso 1 1 calc R
H18C H 0.2797 -0.4254 0.4638 0.075 Uiso 1 1 calc R

loop_
_atom_site_aniso_label
_atom_site_aniso_U_11
_atom_site_aniso_U_22
_atom_site_aniso_U_33
_atom_site_aniso_U_23
_atom_site_aniso_U_13
_atom_site_aniso_U_12
Ni1 0.02802(15) 0.02289(15) 0.02113(14) -0.00088(10) -0.00032(10) -0.00151(10)
Cl1 0.1115(6) 0.0351(3) 0.0282(3) 0.0082(2) -0.0176(3) -0.0251(4)
P1 0.0265(3) 0.0240(3) 0.0229(3) 0.0001(2) -0.0010(2) -0.0029(2)
P2 0.0225(3) 0.0255(3) 0.0222(3) 0.0000(2) -0.00088(19) -0.0009(2)
C1 0.0444(14) 0.0505(16) 0.0477(15) -0.0023(12) -0.0054(11) 0.0183(12)
C2 0.0288(11) 0.0348(12) 0.0321(11) 0.0037(9) -0.0045(9) 0.0056(9)
C3 0.0532(15) 0.0608(17) 0.0348(13) -0.0019(12) -0.0166(11) 0.0104(13)
C4 0.0370(12) 0.0495(15) 0.0420(13) -0.0042(11) 0.0128(10) -0.0052(11)
C5 0.0309(10) 0.0320(11) 0.0254(10) -0.0029(9) 0.0014(8) 0.0009(9)
C6 0.0493(15) 0.0551(17) 0.0433(14) 0.0049(12) 0.0080(12) 0.0243(12)
C7 0.0408(15) 0.064(2) 0.089(2) 0.0178(17) 0.0255(15) -0.0062(14)
C8 0.0332(11) 0.0334(12) 0.0349(12) 0.0043(10) -0.0007(9) -0.0104(9)
C9 0.095(2) 0.0585(19) 0.0507(17) -0.0008(15) -0.0090(16) -0.0461(18)
C10 0.0393(13) 0.0531(16) 0.0413(13) 0.0008(12) 0.0109(11) -0.0063(11)
C11 0.0325(11) 0.0325(12) 0.0311(11) 0.0049(9) 0.0004(9) -0.0068(9)
C12 0.0556(16) 0.0407(14) 0.0529(16) -0.0040(12) 0.0077(12) -0.0211(12)
C13 0.0374(15) 0.105(3) 0.0583(19) 0.0369(18) -0.0038(13) 0.0167(15)
C14 0.0399(12) 0.0389(13) 0.0260(11) 0.0053(10) -0.0097(9) -0.0087(10)
C15 0.133(3) 0.0492(18) 0.0442(16) 0.0062(14) -0.0403(19) -0.0314(19)
C16 0.0538(17) 0.0514(17) 0.079(2) 0.0071(15) 0.0367(15) 0.0054(13)
C17 0.0372(12) 0.0271(11) 0.0387(12) -0.0068(9) 0.0075(9) -0.0002(9)
C18 0.0475(15) 0.0413(15) 0.0618(17) 0.0015(13) 0.0025(13) 0.0144(12)

loop_
_atom_type_symbol
_atom_type_description
_atom_type_scat_dispersion_real
_atom_type_scat_dispersion_imag
_atom_type_scat_source
C C 0.0033 0.0016 'International Tables Vol C Tables 4.2.6.8 and 6.1.1.4'
H H 0.0000 0.0000 'International Tables Vol C Tables 4.2.6.8 and 6.1.1.4'
P P 0.1023 0.0942 'International Tables Vol C Tables 4.2.6.8 and 6.1.1.4'
Cl Cl 0.1484 0.1585 'International Tables Vol C Tables 4.2.6.8 and 6.1.1.4'
Ni Ni 0.3393 1.1124 'International Tables Vol C Tables 4.2.6.8 and 6.1.1.4'

loop_
_geom_angle_atom_site_label_1
_geom_angle_atom_site_label_2
_geom_angle_atom_site_label_3
_geom_angle
Cl1 Ni1 H1 178.8(12)
P1 Ni1 H1 80.8(12)
P1 Ni1 Cl1 98.64(3)
P1 Ni1 P2 163.10(2)
P2 Ni1 H1 82.3(12)
P2 Ni1 Cl1 98.21(3)
C11 P1 Ni1 113.73(7)
C11 P1 C14 110.55(10)
C14 P1 Ni1 114.32(8)
C17 P1 Ni1 109.78(8)
C17 P1 C11 103.96(10)
C17 P1 C14 103.47(11)
C2 P2 Ni1 114.34(8)
C5 P2 Ni1 110.61(7)
C5 P2 C2 103.78(10)
C5 P2 C8 103.72(10)
C8 P2 Ni1 113.13(7)
C8 P2 C2 110.33(10)
H1A C1 H1B 109.5
H1A C1 H1C 109.5
H1B C1 H1C 109.5
C2 C1 H1A 109.5
C2 C1 H1B 109.5
C2 C1 H1C 109.5
P2 C2 H2 105.7
C1 C2 P2 111.57(16)
C1 C2 H2 105.7
C3 C2 P2 116.71(17)
C3 C2 C1 110.59(19)
C3 C2 H2 105.7
C2 C3 H3A 109.5
C2 C3 H3B 109.5
C2 C3 H3C 109.5
H3A C3 H3B 109.5
H3A C3 H3C 109.5
H3B C3 H3C 109.5
H4A C4 H4B 109.5
H4A C4 H4C 109.5
H4B C4 H4C 109.5
C5 C4 H4A 109.5
C5 C4 H4B 109.5
C5 C4 H4C 109.5
P2 C5 H5 108.3
C4 C5 P2 111.90(16)
C4 C5 H5 108.3
C4 C5 C6 109.91(19)
C6 C5 P2 110.00(15)
C6 C5 H5 108.3
C5 C6 H6A 109.5
C5 C6 H6B 109.5
C5 C6 H6C 109.5
H6A C6 H6B 109.5
H6A C6 H6C 109.5
H6B C6 H6C 109.5
H7A C7 H7B 109.5
H7A C7 H7C 109.5
H7B C7 H7C 109.5
C8 C7 H7A 109.5
C8 C7 H7B 109.5
C8 C7 H7C 109.5
P2 C8 H8 104.8
C7 C8 P2 111.79(18)
C7 C8 H8 104.8
C9 C8 P2 117.90(17)
C9 C8 C7 111.4(2)
C9 C8 H8 104.8
C8 C9 H9A 109.5
C8 C9 H9B 109.5
C8 C9 H9C 109.5
H9A C9 H9B 109.5
H9A C9 H9C 109.5
H9B C9 H9C 109.5
H10A C10 H10B 109.5
H10A C10 H10C 109.5
H10B C10 H10C 109.5
C11 C10 H10A 109.5
C11 C10 H10B 109.5
C11 C10 H10C 109.5
P1 C11 H11 105.1
C10 C11 P1 112.10(16)
C10 C11 H11 105.1
C10 C11 C12 111.23(19)
C12 C11 P1 117.00(16)
C12 C11 H11 105.1
C11 C12 H12A 109.5
C11 C12 H12B 109.5
C11 C12 H12C 109.5
H12A C12 H12B 109.5
H12A C12 H12C 109.5
H12B C12 H12C 109.5
H13A C13 H13B 109.5
H13A C13 H13C 109.5
H13B C13 H13C 109.5
C14 C13 H13A 109.5
C14 C13 H13B 109.5
C14 C13 H13C 109.5
P1 C14 H14 105.1
C13 C14 P1 111.27(17)
C13 C14 H14 105.1
C13 C14 C15 112.0(2)
C15 C14 P1 117.19(19)
C15 C14 H14 105.1
C14 C15 H15A 109.5
C14 C15 H15B 109.5
C14 C15 H15C 109.5
H15A C15 H15B 109.5
H15A C15 H15C 109.5
H15B C15 H15C 109.5
H16A C16 H16B 109.5
H16A C16 H16C 109.5
H16B C16 H16C 109.5
C17 C16 H16A 109.5
C17 C16 H16B 109.5
C17 C16 H16C 109.5
P1 C17 H17 108.2
C16 C17 P1 109.70(16)
C16 C17 H17 108.2
C18 C17 P1 112.15(16)
C18 C17 C16 110.4(2)
C18 C17 H17 108.2
C17 C18 H18A 109.5
C17 C18 H18B 109.5
C17 C18 H18C 109.5
H18A C18 H18B 109.5
H18A C18 H18C 109.5
H18B C18 H18C 109.5

loop_
_geom_bond_atom_site_label_1
_geom_bond_atom_site_label_2
_geom_bond_distance
Ni1 H1 1.25(3)
Ni1 Cl1 2.2062(7)
Ni1 P1 2.1845(7)
Ni1 P2 2.1858(7)
P1 C11 1.853(2)
P1 C14 1.858(2)
P1 C17 1.846(2)
P2 C2 1.856(2)
P2 C5 1.843(2)
P2 C8 1.852(2)
C1 H1A 0.9800
C1 H1B 0.9800
C1 H1C 0.9800
C1 C2 1.528(3)
C2 H2 1.0000
C2 C3 1.524(3)
C3 H3A 0.9800
C3 H3B 0.9800
C3 H3C 0.9800
C4 H4A 0.9800
C4 H4B 0.9800
C4 H4C 0.9800
C4 C5 1.524(3)
C5 H5 1.0000
C5 C6 1.529(3)
C6 H6A 0.9800
C6 H6B 0.9800
C6 H6C 0.9800
C7 H7A 0.9800
C7 H7B 0.9800
C7 H7C 0.9800
C7 C8 1.530(4)
C8 H8 1.0000
C8 C9 1.518(3)
C9 H9A 0.9800
C9 H9B 0.9800
C9 H9C 0.9800
C10 H10A 0.9800
C10 H10B 0.9800
C10 H10C 0.9800
C10 C11 1.527(3)
C11 H11 1.0000
C11 C12 1.531(3)
C12 H12A 0.9800
C12 H12B 0.9800
C12 H12C 0.9800
C13 H13A 0.9800
C13 H13B 0.9800
C13 H13C 0.9800
C13 C14 1.518(4)
C14 H14 1.0000
C14 C15 1.535(4)
C15 H15A 0.9800
C15 H15B 0.9800
C15 H15C 0.9800
C16 H16A 0.9800
C16 H16B 0.9800
C16 H16C 0.9800
C16 C17 1.526(3)
C17 H17 1.0000
C17 C18 1.516(3)
C18 H18A 0.9800
C18 H18B 0.9800
C18 H18C 0.9800
